data_1504972
loop_
_publ_author_name
'Anant, Piyush'
'Lucas, Nigel T.'
'Jacob, Josemon'

_publ_section_title
;
 A simple route toward the synthesis of bisbenzothiadiazole derivatives.
;
_journal_issue 24
_journal_name_full 'Organic letters'
_journal_page_first 5533
_journal_page_last 5536
_journal_paper_doi 10.1021/ol8022837
_journal_volume 10
_journal_year 2008
_chemical_formula_moiety '2(C53 H50 N8 S4), 4(C0.25 H O0.25)'
_chemical_formula_sum 'C53.5 H52 N8 O0.5 S4'
_chemical_formula_weight 941.25
_chemical_name_systematic
; 
2,7-Di(bisbenzothiadiazolyl)-9,9-dioctylfluorene 
;
_space_group_IT_number 2
_symmetry_cell_setting triclinic
_symmetry_space_group_name_Hall '-P 1'
_symmetry_space_group_name_H-M 'P -1'
_atom_sites_solution_hydrogens geom
_atom_sites_solution_primary direct
_atom_sites_solution_secondary difmap
_audit_creation_method SHELXL-97
_cell_angle_alpha 85.093(8)
_cell_angle_beta 88.883(8)
_cell_angle_gamma 86.647(8)
_cell_formula_units_Z 4
_cell_length_a 14.617(3)
_cell_length_b 18.060(3)
_cell_length_c 19.492(3)
_cell_measurement_reflns_used 5995
_cell_measurement_temperature 150(2)
_cell_measurement_theta_max 25.3498
_cell_measurement_theta_min 0.2861
_cell_volume 5117.4(16)
_computing_cell_refinement 'Bruker Apex2'
_computing_data_collection 'Bruker Apex2'
_computing_data_reduction 'Bruker Apex2'
_computing_molecular_graphics
;
ORTEP-IIIv2 ('Farrugia, 1997')
;
_computing_structure_refinement 'SHELXL-97 (Sheldrick, 1997)'
_computing_structure_solution 'SHELXS-97 (Sheldrick, 1990)'
_diffrn_ambient_temperature 150(2)
_diffrn_crystal_treatment
; 
Attached with Exxon Paratone N to a short length
of fibre supported on a thin piece of copper wire
inserted in a copper mounting pin. The crystal was
quenched in a cold nitrogen gas stream from an
Oxford Cryosystems cyrostream 
;
_diffrn_measured_fraction_theta_full 0.944
_diffrn_measured_fraction_theta_max 0.944
_diffrn_measurement_device_type 'Bruker-Nonius Kappa ApexII'
_diffrn_measurement_method 'phi and omega scans'
_diffrn_radiation_monochromator graphite
_diffrn_radiation_source 'fine-focus sealed tube'
_diffrn_radiation_type MoK\a
_diffrn_radiation_wavelength 0.71073
_diffrn_reflns_av_R_equivalents 0.0000
_diffrn_reflns_av_sigmaI/netI 0.0902
_diffrn_reflns_limit_h_max 17
_diffrn_reflns_limit_h_min -17
_diffrn_reflns_limit_k_max 21
_diffrn_reflns_limit_k_min -21
_diffrn_reflns_limit_l_max 23
_diffrn_reflns_limit_l_min 0
_diffrn_reflns_number 24463
_diffrn_reflns_theta_full 25.35
_diffrn_reflns_theta_max 25.42
_diffrn_reflns_theta_min 2.10
_diffrn_standards_interval_count 0
_diffrn_standards_interval_time 0
_diffrn_standards_number 0
_exptl_absorpt_coefficient_mu 0.230
_exptl_absorpt_correction_T_max 0.9773
_exptl_absorpt_correction_T_min 0.9511
_exptl_absorpt_correction_type empirical
_exptl_absorpt_process_details SADABS
_exptl_crystal_colour yellow
_exptl_crystal_density_diffrn 1.222
_exptl_crystal_density_method 'not measured'
_exptl_crystal_description prism
_exptl_crystal_F_000 1980
_exptl_crystal_size_max 0.22
_exptl_crystal_size_mid 0.14
_exptl_crystal_size_min 0.10
_refine_diff_density_max 0.831
_refine_diff_density_min -0.678
_refine_diff_density_rms 0.118
_refine_ls_extinction_method none
_refine_ls_goodness_of_fit_ref 1.047
_refine_ls_hydrogen_treatment constr
_refine_ls_matrix_type full
_refine_ls_number_parameters 1184
_refine_ls_number_reflns 24467
_refine_ls_number_restraints 60
_refine_ls_restrained_S_all 1.051
_refine_ls_R_factor_all 0.1738
_refine_ls_R_factor_gt 0.0967
_refine_ls_shift/su_max 0.000
_refine_ls_shift/su_mean 0.000
_refine_ls_structure_factor_coef Fsqd
_refine_ls_weighting_details 'calc w=1/[\s^2^(Fo^2^)+(0.1428P)^2^+19.3686P] where P=(Fo^2^+2Fc^2^)/3'
_refine_ls_weighting_scheme calc
_refine_ls_wR_factor_gt 0.2528
_refine_ls_wR_factor_ref 0.3140
_reflns_number_gt 14254
_reflns_number_total 17759
_reflns_threshold_expression >2sigma(I)
_cod_data_source_file ol8022837_si_002.cif
_cod_data_source_block ntl07_8
_cod_original_sg_symbol_H-M P-1
_cod_database_code 1504972

loop_
_symmetry_equiv_pos_as_xyz
'x, y, z'
'-x, -y, -z'

loop_
_atom_site_label
_atom_site_type_symbol
_atom_site_fract_x
_atom_site_fract_y
_atom_site_fract_z
_atom_site_U_iso_or_equiv
_atom_site_adp_type
_atom_site_occupancy
_atom_site_symmetry_multiplicity
_atom_site_calc_flag
_atom_site_refinement_flags
_atom_site_disorder_assembly
_atom_site_disorder_group
S1 S 0.09823(13) 1.35938(12) -0.19678(10) 0.0395(5) Uani 1 1 d . . .
O1 O 0.232(2) 0.740(2) 0.8414(18) 0.101(11) Uiso 0.25 1 d PD A 2
N1 N 0.1292(4) 1.2942(3) -0.1391(3) 0.0305(14) Uani 1 1 d . . .
C1 C 0.2017(4) 1.1222(4) 0.0809(3) 0.0245(16) Uani 1 1 d . . .
S2 S 0.44027(17) 1.17580(13) -0.45915(11) 0.0470(6) Uani 1 1 d . . .
N2 N 0.1805(4) 1.3523(4) -0.2532(3) 0.0333(15) Uani 1 1 d . . .
C2 C 0.1302(5) 1.1406(4) 0.0355(3) 0.0271(16) Uani 1 1 d . . .
H2 H 0.0684 1.1376 0.0511 0.032 Uiso 1 1 calc R . .
S3 S 0.10723(14) 0.86668(13) 0.43139(10) 0.0406(5) Uani 1 1 d . . .
N3 N 0.3990(5) 1.1919(4) -0.3832(3) 0.0399(17) Uani 1 1 d . . .
C3 C 0.1497(5) 1.1638(4) -0.0335(3) 0.0293(17) Uani 1 1 d . . .
H3 H 0.1009 1.1751 -0.0648 0.035 Uiso 1 1 calc R . .
S4 S 0.41554(16) 1.03454(13) 0.69263(11) 0.0454(6) Uani 1 1 d . . .
N4 N 0.4485(5) 1.2598(4) -0.4945(3) 0.0419(17) Uani 1 1 d . . .
C4 C 0.2402(4) 1.1705(4) -0.0566(3) 0.0238(16) Uani 1 1 d . . .
N5 N 0.1387(4) 0.9302(4) 0.3729(3) 0.0361(16) Uani 1 1 d . . .
C5 C 0.3122(4) 1.1502(4) -0.0098(3) 0.0232(16) Uani 1 1 d . . .
H5 H 0.3741 1.1535 -0.0250 0.028 Uiso 1 1 calc R . .
N6 N 0.1867(4) 0.8694(4) 0.4872(3) 0.0363(16) Uani 1 1 d . . .
C6 C 0.2930(5) 1.1256(4) 0.0575(3) 0.0246(16) Uani 1 1 d . . .
N7 N 0.3837(4) 1.0181(3) 0.6165(3) 0.0320(15) Uani 1 1 d . . .
C7 C 0.3595(4) 1.1022(4) 0.1148(4) 0.0255(15) Uani 1 1 d . . .
N8 N 0.4301(5) 0.9513(4) 0.7295(3) 0.0419(17) Uani 1 1 d . . .
C8 C 0.2948(5) 1.0865(4) 0.1743(3) 0.0243(16) Uani 1 1 d . . .
C9 C 0.2028(4) 1.0988(4) 0.1552(3) 0.0232(15) Uani 1 1 d . . .
C10 C 0.1313(5) 1.0870(4) 0.2024(3) 0.0280(17) Uani 1 1 d . . .
H10 H 0.0693 1.0975 0.1894 0.034 Uiso 1 1 calc R . .
C11 C 0.1536(5) 1.0592(4) 0.2701(3) 0.0259(16) Uani 1 1 d . . .
H11 H 0.1057 1.0497 0.3028 0.031 Uiso 1 1 calc R . .
C12 C 0.2442(5) 1.0453(4) 0.2900(3) 0.0257(16) Uani 1 1 d . . .
C13 C 0.3156(4) 1.0597(4) 0.2421(3) 0.0261(16) Uani 1 1 d . . .
H13 H 0.3776 1.0513 0.2557 0.031 Uiso 1 1 calc R . .
C14 C 0.2626(4) 1.2002(4) -0.1276(3) 0.0246(16) Uani 1 1 d . . .
C15 C 0.2080(5) 1.2606(4) -0.1635(3) 0.0261(16) Uani 1 1 d . . .
C16 C 0.2375(5) 1.2955(4) -0.2283(4) 0.0293(17) Uani 1 1 d . . .
C17 C 0.3200(5) 1.2699(4) -0.2621(4) 0.0258(16) Uani 1 1 d . . .
C18 C 0.3679(5) 1.2095(4) -0.2275(4) 0.0325(18) Uani 1 1 d . . .
H18 H 0.4226 1.1900 -0.2481 0.039 Uiso 1 1 calc R . .
C19 C 0.3389(5) 1.1759(4) -0.1633(4) 0.0300(17) Uani 1 1 d . . .
H19 H 0.3744 1.1339 -0.1436 0.036 Uiso 1 1 calc R . .
C20 C 0.3533(5) 1.3075(4) -0.3266(4) 0.0296(17) Uani 1 1 d . . .
C21 C 0.3895(5) 1.2663(4) -0.3827(4) 0.0315(18) Uani 1 1 d . . .
C22 C 0.4195(6) 1.3056(5) -0.4477(4) 0.039(2) Uani 1 1 d . . .
C23 C 0.4126(6) 1.3843(5) -0.4546(4) 0.043(2) Uani 1 1 d . . .
H23 H 0.4312 1.4106 -0.4963 0.052 Uiso 1 1 calc R . .
C24 C 0.3797(6) 1.4218(5) -0.4019(4) 0.043(2) Uani 1 1 d . . .
H24 H 0.3754 1.4746 -0.4069 0.051 Uiso 1 1 calc R . .
C25 C 0.3511(5) 1.3838(5) -0.3386(4) 0.0371(19) Uani 1 1 d . . .
H25 H 0.3293 1.4129 -0.3026 0.045 Uiso 1 1 calc R . .
C26 C 0.2683(5) 1.0122(4) 0.3605(4) 0.0264(16) Uani 1 1 d . . .
C27 C 0.2155(5) 0.9559(4) 0.3957(3) 0.0272(17) Uani 1 1 d . . .
C28 C 0.2440(5) 0.9205(4) 0.4615(3) 0.0266(16) Uani 1 1 d . . .
C29 C 0.3238(5) 0.9428(4) 0.4940(4) 0.0268(17) Uani 1 1 d . . .
C30 C 0.3711(5) 0.9975(4) 0.4602(4) 0.0291(17) Uani 1 1 d . . .
H30 H 0.4244 1.0132 0.4807 0.035 Uiso 1 1 calc R . .
C31 C 0.3431(5) 1.0325(4) 0.3945(3) 0.0291(17) Uani 1 1 d . . .
H31 H 0.3778 1.0714 0.3737 0.035 Uiso 1 1 calc R . .
C32 C 0.3536(5) 0.9039(4) 0.5617(3) 0.0281(17) Uani 1 1 d . . .
C33 C 0.3819(5) 0.9441(4) 0.6169(4) 0.0262(16) Uani 1 1 d . . .
C34 C 0.4094(5) 0.9044(4) 0.6811(4) 0.0319(18) Uani 1 1 d . . .
C35 C 0.4113(6) 0.8269(4) 0.6911(4) 0.039(2) Uani 1 1 d . . .
H35 H 0.4307 0.8016 0.7335 0.047 Uiso 1 1 calc R . .
C36 C 0.3844(6) 0.7882(5) 0.6379(4) 0.047(2) Uani 1 1 d . . .
H36 H 0.3844 0.7354 0.6435 0.057 Uiso 1 1 calc R . .
C37 C 0.3561(6) 0.8275(4) 0.5738(4) 0.039(2) Uani 1 1 d . . .
H37 H 0.3382 0.7992 0.5379 0.047 Uiso 1 1 calc R . .
C38 C 0.4211(5) 1.1667(4) 0.1276(4) 0.0295(17) Uani 1 1 d . . .
H38A H 0.4607 1.1509 0.1674 0.035 Uiso 1 1 calc R . .
H38B H 0.4616 1.1760 0.0868 0.035 Uiso 1 1 calc R . .
C39 C 0.3679(6) 1.2395(5) 0.1414(4) 0.043(2) Uani 1 1 d . . .
H39A H 0.3287 1.2552 0.1013 0.051 Uiso 1 1 calc R . .
H39B H 0.3269 1.2298 0.1818 0.051 Uiso 1 1 calc R . .
C40 C 0.4264(6) 1.3031(5) 0.1546(5) 0.051(2) Uani 1 1 d . . .
H40A H 0.4694 1.3112 0.1151 0.061 Uiso 1 1 calc R . .
H40B H 0.4636 1.2882 0.1959 0.061 Uiso 1 1 calc R . .
C41 C 0.3737(7) 1.3769(5) 0.1653(5) 0.057(3) Uani 1 1 d . . .
H41A H 0.3425 1.3951 0.1219 0.068 Uiso 1 1 calc R . .
H41B H 0.3256 1.3677 0.2010 0.068 Uiso 1 1 calc R . .
C42 C 0.4314(7) 1.4371(6) 0.1865(6) 0.072(3) Uani 1 1 d . . .
H42A H 0.4755 1.4497 0.1488 0.086 Uiso 1 1 calc R . .
H42B H 0.4673 1.4171 0.2273 0.086 Uiso 1 1 calc R . .
C43 C 0.3786(7) 1.5076(5) 0.2038(6) 0.065(3) Uani 1 1 d . . .
H43A H 0.3316 1.4950 0.2394 0.078 Uiso 1 1 calc R . .
H43B H 0.3464 1.5300 0.1621 0.078 Uiso 1 1 calc R . .
C44 C 0.4387(8) 1.5646(6) 0.2296(7) 0.083(4) Uani 1 1 d . . .
H44A H 0.4653 1.5436 0.2739 0.100 Uiso 1 1 calc R . .
H44B H 0.4901 1.5720 0.1964 0.100 Uiso 1 1 calc R . .
C45 C 0.3936(11) 1.6380(7) 0.2400(8) 0.126(6) Uani 1 1 d . . .
H45A H 0.3558 1.6550 0.2001 0.190 Uiso 1 1 calc R . .
H45B H 0.4403 1.6738 0.2454 0.190 Uiso 1 1 calc R . .
H45C H 0.3547 1.6341 0.2816 0.190 Uiso 1 1 calc R . .
C46 C 0.4206(5) 1.0304(4) 0.0997(4) 0.0287(18) Uani 1 1 d . . .
H46A H 0.4624 1.0428 0.0603 0.034 Uiso 1 1 calc R . .
H46B H 0.4587 1.0145 0.1403 0.034 Uiso 1 1 calc R . .
C47 C 0.3651(5) 0.9667(4) 0.0834(4) 0.0341(19) Uani 1 1 d . . .
H47A H 0.3334 0.9802 0.0393 0.041 Uiso 1 1 calc R . .
H47B H 0.3176 0.9588 0.1198 0.041 Uiso 1 1 calc R . .
C48 C 0.4227(5) 0.8939(4) 0.0780(4) 0.038(2) Uani 1 1 d . . .
H48A H 0.4504 0.8781 0.1233 0.045 Uiso 1 1 calc R . .
H48B H 0.4732 0.9025 0.0442 0.045 Uiso 1 1 calc R . .
C49 C 0.3664(6) 0.8312(5) 0.0560(5) 0.051(2) Uani 1 1 d . . .
H49A H 0.3149 0.8241 0.0892 0.062 Uiso 1 1 calc R . .
H49B H 0.3397 0.8473 0.0104 0.062 Uiso 1 1 calc R . .
C50 C 0.4182(7) 0.7576(5) 0.0512(5) 0.059(3) Uani 1 1 d . . .
H50A H 0.4418 0.7400 0.0974 0.071 Uiso 1 1 calc R . .
H50B H 0.4717 0.7651 0.0200 0.071 Uiso 1 1 calc R . .
C51 C 0.3616(7) 0.6959(7) 0.0249(6) 0.077(4) Uani 1 1 d . . .
H51A H 0.3086 0.6879 0.0566 0.093 Uiso 1 1 calc R . .
H51B H 0.3371 0.7139 -0.0209 0.093 Uiso 1 1 calc R . .
C52 C 0.4140(7) 0.6216(6) 0.0189(6) 0.073(3) Uani 1 1 d . . .
H52A H 0.4679 0.6298 -0.0118 0.087 Uiso 1 1 calc R . .
H52B H 0.4371 0.6029 0.0649 0.087 Uiso 1 1 calc R . .
C53 C 0.3623(10) 0.5654(7) -0.0071(7) 0.105(5) Uani 1 1 d . . .
H53A H 0.3177 0.5481 0.0280 0.158 Uiso 1 1 calc R . .
H53B H 0.4039 0.5235 -0.0184 0.158 Uiso 1 1 calc R . .
H53C H 0.3300 0.5862 -0.0486 0.158 Uiso 1 1 calc R . .
S1' S 0.36811(15) 0.34679(13) 0.91897(11) 0.0442(6) Uani 1 1 d . . .
N1' N 0.3359(4) 0.4145(4) 0.8624(3) 0.0372(16) Uani 1 1 d . . .
C1' C 0.2778(5) 0.5976(4) 0.6538(4) 0.0279(17) Uani 1 1 d . B .
S2' S 0.11999(15) 0.54370(13) 1.20251(11) 0.0434(6) Uani 1 1 d . . .
N2' N 0.2921(4) 0.3577(4) 0.9782(3) 0.0396(17) Uani 1 1 d . . .
C2' C 0.3473(5) 0.5786(4) 0.7000(4) 0.0361(19) Uani 1 1 d . . .
H2' H 0.4095 0.5835 0.6861 0.043 Uiso 1 1 calc R . .
S3' S 0.38572(13) 0.85548(11) 0.30365(10) 0.0345(5) Uani 1 1 d . . .
N3' N 0.1339(4) 0.5255(4) 1.1229(3) 0.0352(16) Uani 1 1 d . . .
C3' C 0.3255(5) 0.5522(4) 0.7672(4) 0.0352(19) Uani 1 1 d . . .
H3' H 0.3731 0.5398 0.7993 0.042 Uiso 1 1 calc R . .
S4' S 0.09117(15) 0.68209(13) 0.04003(11) 0.0430(6) Uani 1 1 d . . .
N4' N 0.1018(5) 0.4624(4) 1.2385(3) 0.0445(18) Uani 1 1 d . . .
C4' C 0.2352(5) 0.5438(4) 0.7878(4) 0.0322(18) Uani 1 1 d . . .
N5' N 0.3522(4) 0.7931(3) 0.3625(3) 0.0267(14) Uani 1 1 d . . .
C5' C 0.1637(5) 0.5650(4) 0.7411(4) 0.0328(18) Uani 1 1 d . . .
H5' H 0.1015 0.5608 0.7552 0.039 Uiso 1 1 calc R . .
N6' N 0.3075(4) 0.8535(3) 0.2471(3) 0.0267(14) Uani 1 1 d . B .
C6' C 0.1858(5) 0.5921(4) 0.6743(4) 0.0333(18) Uani 1 1 d . B .
N7' N 0.1186(4) 0.7021(4) 0.1165(3) 0.0350(16) Uani 1 1 d . . .
C7' C 0.1209(4) 0.6145(4) 0.6155(4) 0.0390(19) Uani 1 1 d D . .
N8' N 0.0791(4) 0.7647(4) 0.0026(3) 0.0378(16) Uani 1 1 d . B .
C8' C 0.1894(5) 0.6332(4) 0.5570(4) 0.0318(18) Uani 1 1 d . B .
C9' C 0.2801(5) 0.6223(4) 0.5788(3) 0.0278(17) Uani 1 1 d . . .
C10' C 0.3529(5) 0.6362(4) 0.5343(3) 0.0273(16) Uani 1 1 d . B .
H10' H 0.4143 0.6279 0.5494 0.033 Uiso 1 1 calc R . .
C11' C 0.3339(5) 0.6626(4) 0.4666(3) 0.0258(16) Uani 1 1 d . . .
H11' H 0.3833 0.6711 0.4350 0.031 Uiso 1 1 calc R B .
C12' C 0.2440(5) 0.6771(4) 0.4440(4) 0.0287(17) Uani 1 1 d . B .
C13' C 0.1709(5) 0.6607(4) 0.4898(3) 0.0294(17) Uani 1 1 d . . .
H13' H 0.1094 0.6685 0.4748 0.035 Uiso 1 1 calc R B .
C14' C 0.2118(5) 0.5126(4) 0.8583(4) 0.0304(17) Uani 1 1 d . . .
C15' C 0.2611(5) 0.4487(4) 0.8896(4) 0.0302(17) Uani 1 1 d . . .
C16' C 0.2361(5) 0.4161(4) 0.9557(4) 0.0290(17) Uani 1 1 d . . .
C17' C 0.1591(5) 0.4467(4) 0.9930(3) 0.0278(17) Uani 1 1 d . . .
C18' C 0.1126(5) 0.5086(4) 0.9623(4) 0.0274(17) Uani 1 1 d . . .
H18' H 0.0620 0.5308 0.9858 0.033 Uiso 1 1 calc R . .
C19' C 0.1388(5) 0.5404(4) 0.8960(3) 0.0307(18) Uani 1 1 d . . .
H19' H 0.1041 0.5830 0.8767 0.037 Uiso 1 1 calc R . .
C20' C 0.1341(5) 0.4101(4) 1.0627(4) 0.0315(18) Uani 1 1 d . . .
C21' C 0.1231(5) 0.4520(4) 1.1215(4) 0.0306(18) Uani 1 1 d . . .
C22' C 0.1049(6) 0.4158(4) 1.1876(4) 0.0350(19) Uani 1 1 d . . .
C23' C 0.0927(6) 0.3381(5) 1.1959(4) 0.049(2) Uani 1 1 d . . .
H23' H 0.0794 0.3136 1.2397 0.059 Uiso 1 1 calc R . .
C24' C 0.1008(6) 0.3008(5) 1.1393(5) 0.050(2) Uani 1 1 d . . .
H24' H 0.0923 0.2488 1.1435 0.060 Uiso 1 1 calc R . .
C25' C 0.1216(6) 0.3362(4) 1.0729(4) 0.037(2) Uani 1 1 d . . .
H25' H 0.1268 0.3069 1.0346 0.045 Uiso 1 1 calc R . .
C26' C 0.2240(5) 0.7095(4) 0.3729(3) 0.0268(16) Uani 1 1 d . . .
C27' C 0.2765(4) 0.7670(4) 0.3378(3) 0.0238(16) Uani 1 1 d . B .
C28' C 0.2497(5) 0.8010(4) 0.2720(4) 0.0262(16) Uani 1 1 d . . .
C29' C 0.1699(5) 0.7807(4) 0.2384(4) 0.0264(16) Uani 1 1 d . B .
C30' C 0.1230(5) 0.7260(4) 0.2731(4) 0.0310(18) Uani 1 1 d . . .
H30' H 0.0698 0.7106 0.2524 0.037 Uiso 1 1 calc R B .
C31' C 0.1486(5) 0.6906(4) 0.3382(4) 0.0310(18) Uani 1 1 d . B .
H31' H 0.1125 0.6523 0.3587 0.037 Uiso 1 1 calc R . .
C32' C 0.1422(5) 0.8182(4) 0.1701(4) 0.0243(16) Uani 1 1 d . . .
C33' C 0.1200(4) 0.7758(4) 0.1145(4) 0.0247(16) Uani 1 1 d . B .
C34' C 0.0970(5) 0.8129(4) 0.0497(4) 0.0290(17) Uani 1 1 d . . .
C35' C 0.0964(5) 0.8914(5) 0.0373(4) 0.0355(19) Uani 1 1 d . B .
H35' H 0.0831 0.9158 -0.0068 0.043 Uiso 1 1 calc R . .
C36' C 0.1157(6) 0.9301(4) 0.0917(4) 0.042(2) Uani 1 1 d . . .
H36' H 0.1138 0.9830 0.0857 0.050 Uiso 1 1 calc R B .
C37' C 0.1390(5) 0.8937(4) 0.1578(4) 0.0346(19) Uani 1 1 d . B .
H37' H 0.1525 0.9230 0.1941 0.042 Uiso 1 1 calc R . .
C38' C 0.0490(9) 0.6769(7) 0.6243(10) 0.038(3) Uiso 0.50 1 d PD B 1
H38C H 0.0172 0.6910 0.5803 0.045 Uiso 0.50 1 calc PR B 1
H38D H 0.0029 0.6610 0.6596 0.045 Uiso 0.50 1 calc PR B 1
C39' C 0.0978(10) 0.7416(8) 0.6464(9) 0.035(3) Uiso 0.50 1 d PD B 1
H39C H 0.1489 0.7516 0.6135 0.043 Uiso 0.50 1 calc PR B 1
H39D H 0.1251 0.7267 0.6920 0.043 Uiso 0.50 1 calc PR B 1
C40' C 0.0404(12) 0.8136(8) 0.6517(11) 0.066(4) Uiso 0.50 1 d PD B 1
H40C H -0.0111 0.8042 0.6844 0.079 Uiso 0.50 1 calc PR B 1
H40D H 0.0140 0.8297 0.6061 0.079 Uiso 0.50 1 calc PR B 1
C41' C 0.0946(19) 0.8777(10) 0.6758(11) 0.107(7) Uiso 0.50 1 d PD B 1
H41C H 0.1452 0.8874 0.6423 0.128 Uiso 0.50 1 calc PR B 1
H41D H 0.0533 0.9232 0.6742 0.128 Uiso 0.50 1 calc PR B 1
C42' C 0.1351(14) 0.8646(10) 0.7477(9) 0.069(6) Uiso 0.50 1 d PD B 1
H42C H 0.1847 0.8250 0.7466 0.083 Uiso 0.50 1 calc PR B 1
H42D H 0.0868 0.8454 0.7796 0.083 Uiso 0.50 1 calc PR B 1
C43' C 0.1738(19) 0.9313(12) 0.7779(12) 0.118(10) Uiso 0.50 1 d PD B 1
H43C H 0.1229 0.9673 0.7888 0.142 Uiso 0.50 1 calc PR B 1
H43D H 0.2146 0.9566 0.7434 0.142 Uiso 0.50 1 calc PR B 1
C44' C 0.2292(18) 0.9061(13) 0.8452(12) 0.113(9) Uiso 0.50 1 d PD B 1
H44C H 0.1914 0.8750 0.8775 0.135 Uiso 0.50 1 calc PR B 1
H44D H 0.2854 0.8762 0.8336 0.135 Uiso 0.50 1 calc PR B 1
C45' C 0.255(2) 0.9761(17) 0.8793(15) 0.177(16) Uiso 0.50 1 d PD B 1
H45D H 0.2895 0.9609 0.9213 0.266 Uiso 0.25 1 calc PR B 1
H45E H 0.1991 1.0052 0.8910 0.266 Uiso 0.25 1 calc PR B 1
H45F H 0.2928 1.0065 0.8472 0.266 Uiso 0.25 1 calc PR B 1
H45G H 0.2314 1.0208 0.8517 0.266 Uiso 0.25 1 calc PR B 1
H45H H 0.3218 0.9765 0.8820 0.266 Uiso 0.25 1 calc PR B 1
H45I H 0.2281 0.9753 0.9258 0.266 Uiso 0.25 1 calc PR B 1
C46' C 0.0764(10) 0.5394(7) 0.5998(11) 0.042(3) Uiso 0.50 1 d PD B 1
H46C H 0.0411 0.5230 0.6416 0.051 Uiso 0.50 1 calc PR B 1
H46D H 0.0309 0.5532 0.5632 0.051 Uiso 0.50 1 calc PR B 1
C47' C 0.1317(11) 0.4704(8) 0.5782(11) 0.041(3) Uiso 0.50 1 d PD B 1
H47C H 0.1554 0.4822 0.5308 0.049 Uiso 0.50 1 calc PR B 1
H47D H 0.1854 0.4617 0.6086 0.049 Uiso 0.50 1 calc PR B 1
C48' C 0.0841(12) 0.3980(7) 0.5792(12) 0.052(4) Uiso 0.50 1 d PD B 1
H48C H 0.0572 0.3868 0.6257 0.063 Uiso 0.50 1 calc PR B 1
H48D H 0.0330 0.4048 0.5462 0.063 Uiso 0.50 1 calc PR B 1
C49' C 0.1444(14) 0.3326(8) 0.5615(13) 0.076(5) Uiso 0.50 1 d PD B 1
H49C H 0.1979 0.3292 0.5922 0.092 Uiso 0.50 1 calc PR B 1
H49D H 0.1678 0.3434 0.5139 0.092 Uiso 0.50 1 calc PR B 1
C50' C 0.1041(15) 0.2552(8) 0.5658(14) 0.097(8) Uiso 0.50 1 d PD B 1
H50C H 0.0829 0.2420 0.6136 0.116 Uiso 0.50 1 calc PR B 1
H50D H 0.0504 0.2572 0.5354 0.116 Uiso 0.50 1 calc PR B 1
C51' C 0.1734(18) 0.1961(10) 0.5448(15) 0.121(10) Uiso 0.50 1 d PD B 1
H51C H 0.2319 0.2031 0.5676 0.146 Uiso 0.50 1 calc PR B 1
H51D H 0.1844 0.2047 0.4945 0.146 Uiso 0.50 1 calc PR B 1
C52' C 0.150(3) 0.1155(11) 0.5604(19) 0.17(2) Uiso 0.50 1 d PD B 1
H52C H 0.1998 0.0820 0.5428 0.204 Uiso 0.50 1 calc PR B 1
H52D H 0.0926 0.1064 0.5375 0.204 Uiso 0.50 1 calc PR B 1
C53' C 0.139(5) 0.099(3) 0.640(2) 0.37(4) Uiso 0.50 1 d PD B 1
H53D H 0.1248 0.0474 0.6503 0.555 Uiso 0.25 1 calc PR B 1
H53E H 0.0896 0.1322 0.6564 0.555 Uiso 0.25 1 calc PR B 1
H53F H 0.1966 0.1087 0.6618 0.555 Uiso 0.25 1 calc PR B 1
H53G H 0.1492 0.1448 0.6620 0.555 Uiso 0.25 1 calc PR B 1
H53H H 0.1844 0.0600 0.6560 0.555 Uiso 0.25 1 calc PR B 1
H53I H 0.0774 0.0836 0.6506 0.555 Uiso 0.25 1 calc PR B 1
C54' C 0.0738(10) 0.6922(6) 0.6349(9) 0.038(3) Uiso 0.50 1 d PD B 2
H54A H 0.0320 0.7096 0.5968 0.045 Uiso 0.50 1 calc PR B 2
H54B H 0.0345 0.6808 0.6759 0.045 Uiso 0.50 1 calc PR B 2
C55' C 0.1275(10) 0.7600(7) 0.6501(9) 0.035(3) Uiso 0.50 1 d PD B 2
H55A H 0.1720 0.7434 0.6867 0.043 Uiso 0.50 1 calc PR B 2
H55B H 0.1634 0.7752 0.6081 0.043 Uiso 0.50 1 calc PR B 2
C56' C 0.0734(13) 0.8291(8) 0.6722(12) 0.066(4) Uiso 0.50 1 d PD B 2
H56A H 0.0399 0.8159 0.7157 0.079 Uiso 0.50 1 calc PR B 2
H56B H 0.0277 0.8463 0.6366 0.079 Uiso 0.50 1 calc PR B 2
C57' C 0.1356(17) 0.8921(10) 0.6825(16) 0.107(7) Uiso 0.50 1 d PD B 2
H57A H 0.1895 0.8704 0.7087 0.128 Uiso 0.50 1 calc PR B 2
H57B H 0.1582 0.9113 0.6366 0.128 Uiso 0.50 1 calc PR B 2
C58' C 0.097(2) 0.9572(14) 0.718(2) 0.176(16) Uiso 0.50 1 d PD B 2
H58A H 0.0789 0.9388 0.7657 0.211 Uiso 0.50 1 calc PR B 2
H58B H 0.0407 0.9770 0.6943 0.211 Uiso 0.50 1 calc PR B 2
C59' C 0.158(2) 1.0215(11) 0.724(2) 0.23(2) Uiso 0.50 1 d PD B 2
H59A H 0.1858 1.0351 0.6777 0.271 Uiso 0.50 1 calc PR B 2
H59B H 0.2089 1.0054 0.7555 0.271 Uiso 0.50 1 calc PR B 2
C60' C 0.105(4) 1.0907(12) 0.7494(16) 0.34(5) Uiso 0.50 1 d PD B 2
H60A H 0.0453 1.0755 0.7687 0.409 Uiso 0.50 1 calc PR B 2
H60B H 0.1400 1.1085 0.7873 0.409 Uiso 0.50 1 calc PR B 2
C61' C 0.0883(14) 1.1551(11) 0.6946(12) 0.068(6) Uiso 0.50 1 d PD B 2
H61A H 0.1390 1.1556 0.6610 0.102 Uiso 0.50 1 calc PR B 2
H61B H 0.0841 1.2022 0.7163 0.102 Uiso 0.50 1 calc PR B 2
H61C H 0.0308 1.1491 0.6712 0.102 Uiso 0.50 1 calc PR B 2
C62' C 0.0524(9) 0.5571(7) 0.6025(11) 0.042(3) Uiso 0.50 1 d PD B 2
H62A H 0.0138 0.5749 0.5626 0.051 Uiso 0.50 1 calc PR B 2
H62B H 0.0121 0.5479 0.6434 0.051 Uiso 0.50 1 calc PR B 2
C63' C 0.1089(11) 0.4856(8) 0.5878(11) 0.041(3) Uiso 0.50 1 d PD B 2
H63A H 0.1407 0.4945 0.5428 0.049 Uiso 0.50 1 calc PR B 2
H63B H 0.1566 0.4760 0.6233 0.049 Uiso 0.50 1 calc PR B 2
C64' C 0.0580(12) 0.4180(8) 0.5862(11) 0.052(4) Uiso 0.50 1 d PD B 2
H64A H 0.0039 0.4305 0.5568 0.063 Uiso 0.50 1 calc PR B 2
H64B H 0.0348 0.4046 0.6335 0.063 Uiso 0.50 1 calc PR B 2
C65' C 0.1088(16) 0.3490(9) 0.5607(11) 0.076(5) Uiso 0.50 1 d PD B 2
H65A H 0.0637 0.3114 0.5543 0.092 Uiso 0.50 1 calc PR B 2
H65B H 0.1518 0.3275 0.5968 0.092 Uiso 0.50 1 calc PR B 2
C66' C 0.163(2) 0.3633(14) 0.4925(14) 0.162(14) Uiso 0.50 1 d PD B 2
H66A H 0.2167 0.3924 0.5013 0.194 Uiso 0.50 1 calc PR B 2
H66B H 0.1239 0.3940 0.4591 0.194 Uiso 0.50 1 calc PR B 2
C67' C 0.199(2) 0.2902(14) 0.4586(14) 0.152(13) Uiso 0.50 1 d PD B 2
H67A H 0.2401 0.2595 0.4912 0.182 Uiso 0.50 1 calc PR B 2
H67B H 0.1467 0.2606 0.4495 0.182 Uiso 0.50 1 calc PR B 2
C68' C 0.253(2) 0.3090(15) 0.3899(14) 0.171(15) Uiso 0.50 1 d PD B 2
H68A H 0.2120 0.3406 0.3582 0.205 Uiso 0.50 1 calc PR B 2
H68B H 0.3053 0.3384 0.3997 0.205 Uiso 0.50 1 calc PR B 2
C69' C 0.289(2) 0.2411(16) 0.3535(14) 0.141(12) Uiso 0.50 1 d PD B 2
H69A H 0.2804 0.1957 0.3836 0.211 Uiso 0.50 1 calc PR B 2
H69B H 0.3543 0.2451 0.3426 0.211 Uiso 0.50 1 calc PR B 2
H69C H 0.2552 0.2390 0.3108 0.211 Uiso 0.50 1 calc PR B 2
O2 O 0.080(2) 1.137(2) 0.7456(19) 0.097(11) Uiso 0.25 1 d PD C 1
C73 C 0.326(3) 0.369(3) 0.362(3) 0.115(19) Uiso 0.25 1 d PD D 1
C74 C 0.137(3) 0.109(2) 0.5021(18) 0.063(11) Uiso 0.25 1 d PD E 2
O3 O 0.421(3) 0.354(2) 0.367(2) 0.129(13) Uiso 0.25 1 d PD D 1
O4 O 0.147(2) 0.077(2) 0.5705(16) 0.093(11) Uiso 0.25 1 d PD E 2
C71 C 0.227(5) 0.813(3) 0.866(4) 0.14(2) Uiso 0.25 1 d PD A 2
C72 C 0.109(4) 1.082(3) 0.798(2) 0.102(17) Uiso 0.25 1 d PD C 1

loop_
_atom_site_aniso_label
_atom_site_aniso_U_11
_atom_site_aniso_U_22
_atom_site_aniso_U_33
_atom_site_aniso_U_23
_atom_site_aniso_U_13
_atom_site_aniso_U_12
S1 0.0334(11) 0.0485(14) 0.0327(11) 0.0100(10) -0.0025(9) 0.0117(9)
N1 0.033(3) 0.032(4) 0.026(3) 0.001(3) -0.003(3) 0.002(3)
C1 0.027(4) 0.031(4) 0.014(4) 0.000(3) 0.003(3) 0.002(3)
S2 0.0734(16) 0.0403(13) 0.0260(11) -0.0020(10) 0.0070(10) 0.0031(11)
N2 0.033(3) 0.041(4) 0.023(3) 0.009(3) -0.011(3) 0.010(3)
C2 0.027(4) 0.031(4) 0.022(4) 0.000(3) 0.003(3) 0.006(3)
S3 0.0424(12) 0.0488(14) 0.0305(11) 0.0044(10) -0.0051(9) -0.0099(10)
N3 0.061(4) 0.037(4) 0.020(3) -0.002(3) 0.005(3) 0.003(3)
C3 0.030(4) 0.038(5) 0.019(4) 0.006(3) -0.009(3) 0.003(3)
S4 0.0664(15) 0.0417(13) 0.0294(12) -0.0003(10) -0.0167(10) -0.0130(11)
N4 0.058(5) 0.043(4) 0.022(4) 0.001(3) 0.009(3) 0.004(3)
C4 0.030(4) 0.024(4) 0.015(4) 0.009(3) 0.000(3) 0.002(3)
N5 0.040(4) 0.044(4) 0.025(4) 0.001(3) -0.005(3) -0.011(3)
C5 0.022(3) 0.026(4) 0.018(4) 0.009(3) 0.007(3) 0.008(3)
N6 0.040(4) 0.043(4) 0.027(4) -0.002(3) -0.003(3) -0.002(3)
C6 0.029(4) 0.027(4) 0.016(4) 0.003(3) -0.008(3) 0.009(3)
N7 0.040(4) 0.033(4) 0.023(3) 0.000(3) -0.005(3) -0.004(3)
C7 0.028(4) 0.028(4) 0.020(3) 0.006(3) -0.005(3) 0.002(3)
N8 0.064(5) 0.037(4) 0.025(4) 0.005(3) -0.013(3) -0.013(3)
C8 0.034(4) 0.020(4) 0.018(4) -0.002(3) -0.005(3) 0.007(3)
C9 0.029(4) 0.022(4) 0.017(4) 0.004(3) -0.001(3) -0.003(3)
C10 0.032(4) 0.034(4) 0.017(4) 0.004(3) 0.000(3) 0.006(3)
C11 0.028(4) 0.034(5) 0.015(4) 0.000(3) 0.000(3) 0.006(3)
C12 0.031(4) 0.032(4) 0.013(4) 0.000(3) 0.000(3) 0.000(3)
C13 0.021(4) 0.033(4) 0.023(4) 0.000(3) 0.000(3) 0.003(3)
C14 0.023(4) 0.033(4) 0.018(4) -0.003(3) -0.007(3) -0.001(3)
C15 0.025(4) 0.036(5) 0.018(4) -0.003(3) -0.007(3) -0.003(3)
C16 0.037(4) 0.029(4) 0.022(4) 0.003(3) -0.010(3) -0.002(3)
C17 0.036(4) 0.021(4) 0.020(4) -0.001(3) -0.007(3) 0.000(3)
C18 0.032(4) 0.041(5) 0.023(4) -0.004(4) 0.002(3) 0.011(3)
C19 0.036(4) 0.029(4) 0.024(4) 0.003(3) -0.005(3) 0.008(3)
C20 0.043(4) 0.030(4) 0.016(4) -0.002(3) -0.004(3) -0.002(3)
C21 0.033(4) 0.036(5) 0.025(4) -0.003(4) -0.005(3) 0.002(3)
C22 0.048(5) 0.043(5) 0.023(4) 0.008(4) 0.003(4) 0.000(4)
C23 0.046(5) 0.046(6) 0.033(5) 0.016(4) 0.003(4) 0.006(4)
C24 0.056(5) 0.030(5) 0.040(5) 0.005(4) 0.016(4) 0.004(4)
C25 0.040(5) 0.041(5) 0.031(5) -0.007(4) 0.004(4) -0.004(4)
C26 0.033(4) 0.025(4) 0.022(4) -0.006(3) 0.000(3) 0.005(3)
C27 0.038(4) 0.029(4) 0.014(4) -0.003(3) 0.001(3) 0.002(3)
C28 0.033(4) 0.031(4) 0.015(4) -0.003(3) 0.003(3) 0.006(3)
C29 0.037(4) 0.025(4) 0.018(4) -0.007(3) -0.002(3) 0.006(3)
C30 0.040(4) 0.026(4) 0.024(4) -0.012(4) -0.002(3) -0.003(3)
C31 0.026(4) 0.040(5) 0.020(4) -0.001(4) 0.002(3) 0.002(3)
C32 0.039(4) 0.030(4) 0.014(4) 0.001(3) 0.003(3) 0.004(3)
C33 0.026(4) 0.031(4) 0.021(4) 0.003(3) 0.001(3) -0.002(3)
C34 0.032(4) 0.032(5) 0.031(4) 0.009(4) -0.019(3) -0.005(3)
C35 0.061(5) 0.025(5) 0.031(5) 0.007(4) -0.016(4) -0.003(4)
C36 0.064(6) 0.039(5) 0.036(5) 0.006(4) -0.017(4) 0.006(4)
C37 0.059(5) 0.033(5) 0.025(4) -0.006(4) -0.007(4) 0.006(4)
C38 0.024(4) 0.040(5) 0.023(4) 0.009(4) -0.007(3) -0.002(3)
C39 0.052(5) 0.041(5) 0.036(5) 0.003(4) -0.009(4) -0.008(4)
C40 0.044(5) 0.054(6) 0.054(6) 0.007(5) -0.017(4) 0.002(4)
C41 0.063(6) 0.039(6) 0.070(7) -0.012(5) -0.017(5) -0.007(5)
C42 0.045(6) 0.084(9) 0.088(8) -0.018(7) -0.007(5) -0.001(5)
C43 0.068(7) 0.044(6) 0.085(8) -0.023(6) 0.008(6) 0.003(5)
C44 0.075(8) 0.062(8) 0.117(11) -0.026(8) 0.021(7) -0.013(6)
C45 0.171(16) 0.086(11) 0.126(13) -0.054(10) -0.019(11) 0.032(10)
C46 0.021(4) 0.043(5) 0.019(4) 0.009(4) -0.002(3) 0.012(3)
C47 0.035(4) 0.038(5) 0.030(4) -0.012(4) -0.002(3) 0.016(3)
C48 0.032(4) 0.041(5) 0.036(5) 0.008(4) 0.002(3) 0.012(4)
C49 0.058(6) 0.036(5) 0.060(6) -0.016(5) -0.005(5) 0.022(4)
C50 0.053(6) 0.043(6) 0.077(7) 0.018(5) -0.008(5) -0.001(4)
C51 0.044(6) 0.096(9) 0.099(9) -0.041(8) -0.008(6) -0.002(6)
C52 0.061(7) 0.065(8) 0.090(9) 0.007(7) -0.014(6) -0.005(5)
C53 0.121(12) 0.086(10) 0.117(12) -0.043(9) -0.017(9) -0.021(8)
S1' 0.0556(14) 0.0389(13) 0.0355(12) 0.0044(10) 0.0055(10) 0.0074(10)
N1' 0.044(4) 0.035(4) 0.031(4) 0.001(3) 0.006(3) 0.003(3)
C1' 0.044(4) 0.020(4) 0.018(4) 0.001(3) 0.001(3) 0.000(3)
S2' 0.0566(14) 0.0471(14) 0.0265(11) -0.0095(10) 0.0016(10) 0.0055(10)
N2' 0.044(4) 0.040(4) 0.033(4) 0.003(3) 0.001(3) 0.004(3)
C2' 0.041(5) 0.043(5) 0.024(4) -0.003(4) 0.010(3) -0.008(4)
S3' 0.0387(11) 0.0363(12) 0.0283(11) 0.0038(9) 0.0008(8) -0.0112(9)
N3' 0.050(4) 0.040(4) 0.015(3) -0.002(3) -0.003(3) -0.002(3)
C3' 0.049(5) 0.039(5) 0.016(4) 0.006(4) -0.001(3) -0.008(4)
S4' 0.0591(14) 0.0401(13) 0.0304(12) -0.0075(10) -0.0093(10) 0.0028(10)
N4' 0.059(5) 0.049(5) 0.024(4) -0.004(3) 0.001(3) 0.015(3)
C4' 0.051(5) 0.021(4) 0.024(4) 0.002(3) 0.010(4) -0.004(3)
N5' 0.031(3) 0.027(4) 0.022(3) 0.000(3) 0.003(3) -0.008(3)
C5' 0.034(4) 0.044(5) 0.018(4) 0.006(4) 0.005(3) 0.000(3)
N6' 0.030(3) 0.025(4) 0.025(3) 0.001(3) 0.002(3) -0.004(3)
C6' 0.043(5) 0.039(5) 0.015(4) 0.007(3) 0.009(3) -0.002(4)
N7' 0.041(4) 0.038(4) 0.027(4) -0.009(3) 0.001(3) -0.001(3)
C7' 0.031(4) 0.066(6) 0.017(4) 0.015(4) 0.006(3) -0.004(4)
N8' 0.034(4) 0.046(4) 0.034(4) -0.005(3) -0.006(3) 0.003(3)
C8' 0.037(4) 0.037(5) 0.019(4) 0.010(3) 0.002(3) -0.004(3)
C9' 0.044(4) 0.024(4) 0.016(4) 0.001(3) 0.000(3) -0.007(3)
C10' 0.032(4) 0.028(4) 0.021(4) 0.001(3) 0.002(3) -0.001(3)
C11' 0.038(4) 0.026(4) 0.012(4) 0.002(3) 0.009(3) -0.002(3)
C12' 0.042(4) 0.025(4) 0.018(4) 0.005(3) 0.000(3) -0.004(3)
C13' 0.028(4) 0.040(5) 0.018(4) 0.011(3) 0.000(3) -0.004(3)
C14' 0.046(5) 0.024(4) 0.020(4) 0.007(3) 0.002(3) -0.002(3)
C15' 0.046(5) 0.024(4) 0.020(4) -0.005(3) 0.002(3) 0.003(3)
C16' 0.047(5) 0.021(4) 0.018(4) 0.003(3) -0.005(3) -0.002(3)
C17' 0.046(4) 0.028(4) 0.011(4) -0.004(3) 0.000(3) -0.003(3)
C18' 0.043(4) 0.015(4) 0.024(4) 0.000(3) 0.002(3) 0.000(3)
C19' 0.054(5) 0.025(4) 0.012(4) 0.005(3) 0.003(3) -0.001(3)
C20' 0.041(4) 0.035(5) 0.019(4) -0.004(4) 0.003(3) -0.005(3)
C21' 0.043(4) 0.027(4) 0.020(4) 0.001(3) 0.004(3) 0.000(3)
C22' 0.050(5) 0.030(5) 0.025(4) -0.004(4) 0.009(4) 0.005(4)
C23' 0.081(7) 0.033(5) 0.028(5) 0.008(4) 0.031(4) 0.018(4)
C24' 0.073(6) 0.022(5) 0.052(6) 0.009(4) 0.024(5) 0.002(4)
C25' 0.057(5) 0.027(5) 0.029(4) -0.006(4) 0.014(4) -0.009(4)
C26' 0.032(4) 0.033(4) 0.016(4) -0.001(3) 0.009(3) -0.008(3)
C27' 0.024(4) 0.028(4) 0.019(4) -0.005(3) 0.009(3) 0.002(3)
C28' 0.038(4) 0.020(4) 0.021(4) -0.001(3) 0.007(3) -0.003(3)
C29' 0.026(4) 0.031(4) 0.023(4) -0.010(3) 0.004(3) -0.002(3)
C30' 0.029(4) 0.037(5) 0.028(4) 0.003(4) -0.004(3) -0.009(3)
C31' 0.048(5) 0.028(4) 0.020(4) -0.006(3) 0.006(3) -0.017(3)
C32' 0.027(4) 0.024(4) 0.023(4) -0.003(3) 0.006(3) -0.002(3)
C33' 0.022(4) 0.032(4) 0.020(4) -0.001(3) 0.001(3) -0.005(3)
C34' 0.023(4) 0.029(4) 0.035(4) -0.005(4) 0.001(3) 0.002(3)
C35' 0.033(4) 0.048(6) 0.024(4) 0.003(4) -0.001(3) 0.002(4)
C36' 0.053(5) 0.020(4) 0.051(6) 0.001(4) -0.006(4) -0.005(4)
C37' 0.050(5) 0.030(5) 0.025(4) -0.004(4) 0.001(4) -0.002(4)

loop_
_atom_type_symbol
_atom_type_description
_atom_type_scat_dispersion_real
_atom_type_scat_dispersion_imag
_atom_type_scat_source
C C 0.0033 0.0016 'International Tables Vol C Tables 4.2.6.8 and 6.1.1.4'
H H 0.0000 0.0000 'International Tables Vol C Tables 4.2.6.8 and 6.1.1.4'
N N 0.0061 0.0033 'International Tables Vol C Tables 4.2.6.8 and 6.1.1.4'
O O 0.0106 0.0060 'International Tables Vol C Tables 4.2.6.8 and 6.1.1.4'
S S 0.1246 0.1234 'International Tables Vol C Tables 4.2.6.8 and 6.1.1.4'

loop_
_geom_angle_atom_site_label_1
_geom_angle_atom_site_label_2
_geom_angle_atom_site_label_3
_geom_angle
N1 S1 N2 101.3(3)
C15 N1 S1 106.3(5)
C2 C1 C6 120.2(6)
C2 C1 C9 131.9(6)
C6 C1 C9 107.9(6)
N4 S2 N3 101.3(3)
C16 N2 S1 106.1(5)
C1 C2 C3 119.6(6)
C1 C2 H2 120.2
C3 C2 H2 120.2
N6 S3 N5 100.7(3)
C21 N3 S2 106.1(5)
C4 C3 C2 120.8(6)
C4 C3 H3 119.6
C2 C3 H3 119.6
N8 S4 N7 101.5(3)
C22 N4 S2 106.8(6)
C3 C4 C5 118.7(6)
C3 C4 C14 121.9(6)
C5 C4 C14 119.3(6)
C27 N5 S3 106.2(5)
C6 C5 C4 120.5(6)
C6 C5 H5 119.7
C4 C5 H5 119.8
C28 N6 S3 106.9(5)
C5 C6 C1 120.2(6)
C5 C6 C7 128.4(6)
C1 C6 C7 111.4(6)
C33 N7 S4 106.2(5)
C8 C7 C6 101.1(5)
C8 C7 C38 111.4(6)
C6 C7 C38 110.8(6)
C8 C7 C46 111.2(6)
C6 C7 C46 111.9(6)
C38 C7 C46 110.2(6)
C34 N8 S4 105.9(5)
C13 C8 C9 119.4(6)
C13 C8 C7 128.4(6)
C9 C8 C7 112.2(6)
C10 C9 C8 121.7(6)
C10 C9 C1 130.9(6)
C8 C9 C1 107.4(6)
C9 C10 C11 118.0(6)
C9 C10 H10 121.0
C11 C10 H10 121.0
C12 C11 C10 121.3(6)
C12 C11 H11 119.3
C10 C11 H11 119.3
C11 C12 C13 119.8(6)
C11 C12 C26 121.6(6)
C13 C12 C26 118.6(6)
C8 C13 C12 119.7(6)
C8 C13 H13 120.1
C12 C13 H13 120.1
C19 C14 C15 114.7(6)
C19 C14 C4 123.0(6)
C15 C14 C4 122.2(6)
N1 C15 C16 112.5(6)
N1 C15 C14 125.9(6)
C16 C15 C14 121.4(6)
N2 C16 C15 113.7(7)
N2 C16 C17 124.8(7)
C15 C16 C17 121.4(6)
C18 C17 C16 115.2(7)
C18 C17 C20 122.8(7)
C16 C17 C20 121.9(6)
C17 C18 C19 123.0(7)
C17 C18 H18 118.5
C19 C18 H18 118.5
C14 C19 C18 124.0(7)
C14 C19 H19 118.0
C18 C19 H19 118.0
C25 C20 C21 115.6(7)
C25 C20 C17 122.7(7)
C21 C20 C17 121.8(7)
N3 C21 C20 126.7(7)
N3 C21 C22 112.8(7)
C20 C21 C22 120.5(7)
N4 C22 C23 128.0(8)
N4 C22 C21 113.1(7)
C23 C22 C21 118.9(7)
C24 C23 C22 119.9(8)
C24 C23 H23 120.1
C22 C23 H23 120.1
C23 C24 C25 121.4(8)
C23 C24 H24 119.3
C25 C24 H24 119.3
C20 C25 C24 123.7(7)
C20 C25 H25 118.1
C24 C25 H25 118.1
C31 C26 C27 116.4(6)
C31 C26 C12 122.1(7)
C27 C26 C12 121.5(6)
N5 C27 C26 125.9(6)
N5 C27 C28 113.6(6)
C26 C27 C28 120.5(6)
N6 C28 C29 126.6(7)
N6 C28 C27 112.7(6)
C29 C28 C27 120.7(7)
C30 C29 C28 117.4(7)
C30 C29 C32 122.9(7)
C28 C29 C32 119.7(7)
C29 C30 C31 122.0(7)
C29 C30 H30 119.0
C31 C30 H30 119.0
C26 C31 C30 122.9(7)
C26 C31 H31 118.6
C30 C31 H31 118.6
C37 C32 C33 116.3(7)
C37 C32 C29 122.0(6)
C33 C32 C29 121.7(6)
N7 C33 C32 126.3(7)
N7 C33 C34 114.0(6)
C32 C33 C34 119.7(7)
N8 C34 C35 125.6(7)
N8 C34 C33 112.3(7)
C35 C34 C33 122.0(7)
C36 C35 C34 118.2(8)
C36 C35 H35 120.9
C34 C35 H35 120.9
C35 C36 C37 120.1(8)
C35 C36 H36 120.0
C37 C36 H36 120.0
C32 C37 C36 123.6(7)
C32 C37 H37 118.2
C36 C37 H37 118.2
C39 C38 C7 114.1(6)
C39 C38 H38A 108.7
C7 C38 H38A 108.7
C39 C38 H38B 108.7
C7 C38 H38B 108.7
H38A C38 H38B 107.6
C40 C39 C38 115.1(7)
C40 C39 H39A 108.5
C38 C39 H39A 108.5
C40 C39 H39B 108.5
C38 C39 H39B 108.5
H39A C39 H39B 107.5
C39 C40 C41 115.3(8)
C39 C40 H40A 108.4
C41 C40 H40A 108.4
C39 C40 H40B 108.4
C41 C40 H40B 108.4
H40A C40 H40B 107.5
C42 C41 C40 114.8(9)
C42 C41 H41A 108.6
C40 C41 H41A 108.6
C42 C41 H41B 108.6
C40 C41 H41B 108.6
H41A C41 H41B 107.5
C41 C42 C43 115.0(9)
C41 C42 H42A 108.5
C43 C42 H42A 108.5
C41 C42 H42B 108.5
C43 C42 H42B 108.5
H42A C42 H42B 107.5
C42 C43 C44 113.3(9)
C42 C43 H43A 108.9
C44 C43 H43A 108.9
C42 C43 H43B 108.9
C44 C43 H43B 108.9
H43A C43 H43B 107.7
C45 C44 C43 116.3(11)
C45 C44 H44A 108.2
C43 C44 H44A 108.2
C45 C44 H44B 108.2
C43 C44 H44B 108.2
H44A C44 H44B 107.4
C44 C45 H45A 109.5
C44 C45 H45B 109.5
H45A C45 H45B 109.5
C44 C45 H45C 109.5
H45A C45 H45C 109.5
H45B C45 H45C 109.5
C47 C46 C7 113.0(6)
C47 C46 H46A 109.0
C7 C46 H46A 109.0
C47 C46 H46B 109.0
C7 C46 H46B 109.0
H46A C46 H46B 107.8
C46 C47 C48 113.3(7)
C46 C47 H47A 108.9
C48 C47 H47A 108.9
C46 C47 H47B 108.9
C48 C47 H47B 108.9
H47A C47 H47B 107.7
C47 C48 C49 112.6(7)
C47 C48 H48A 109.1
C49 C48 H48A 109.1
C47 C48 H48B 109.1
C49 C48 H48B 109.1
H48A C48 H48B 107.8
C50 C49 C48 115.4(8)
C50 C49 H49A 108.4
C48 C49 H49A 108.4
C50 C49 H49B 108.4
C48 C49 H49B 108.4
H49A C49 H49B 107.5
C49 C50 C51 114.9(9)
C49 C50 H50A 108.5
C51 C50 H50A 108.5
C49 C50 H50B 108.5
C51 C50 H50B 108.5
H50A C50 H50B 107.5
C52 C51 C50 115.2(9)
C52 C51 H51A 108.5
C50 C51 H51A 108.5
C52 C51 H51B 108.5
C50 C51 H51B 108.5
H51A C51 H51B 107.5
C53 C52 C51 115.0(11)
C53 C52 H52A 108.5
C51 C52 H52A 108.5
C53 C52 H52B 108.5
C51 C52 H52B 108.5
H52A C52 H52B 107.5
C52 C53 H53A 109.5
C52 C53 H53B 109.5
H53A C53 H53B 109.5
C52 C53 H53C 109.5
H53A C53 H53C 109.5
H53B C53 H53C 109.5
N2' S1' N1' 100.6(3)
C15' N1' S1' 106.1(5)
C2' C1' C6' 120.7(7)
C2' C1' C9' 131.4(7)
C6' C1' C9' 107.9(6)
N4' S2' N3' 100.7(4)
C16' N2' S1' 106.8(5)
C1' C2' C3' 119.3(7)
C1' C2' H2' 120.3
C3' C2' H2' 120.3
N6' S3' N5' 101.0(3)
C21' N3' S2' 106.4(5)
C4' C3' C2' 120.9(7)
C4' C3' H3' 119.6
C2' C3' H3' 119.6
N8' S4' N7' 99.5(3)
C22' N4' S2' 106.5(6)
C3' C4' C5' 119.9(7)
C3' C4' C14' 121.1(7)
C5' C4' C14' 118.9(7)
C27' N5' S3' 105.6(5)
C6' C5' C4' 119.0(7)
C6' C5' H5' 120.5
C4' C5' H5' 120.5
C28' N6' S3' 106.6(5)
C5' C6' C1' 120.1(7)
C5' C6' C7' 127.8(7)
C1' C6' C7' 112.0(6)
C33' N7' S4' 106.9(5)
C6' C7' C38' 118.2(9)
C6' C7' C62' 115.1(10)
C38' C7' C62' 94.9(8)
C6' C7' C8' 100.6(5)
C38' C7' C8' 112.8(9)
C62' C7' C8' 116.3(10)
C6' C7' C46' 105.0(9)
C38' C7' C46' 112.0(9)
C8' C7' C46' 107.2(9)
C6' C7' C54' 103.8(8)
C62' C7' C54' 113.4(9)
C8' C7' C54' 106.1(8)
C46' C7' C54' 130.4(9)
C34' N8' S4' 107.4(5)
C13' C8' C9' 120.0(7)
C13' C8' C7' 128.0(7)
C9' C8' C7' 112.0(6)
C10' C9' C8' 121.5(7)
C10' C9' C1' 131.0(7)
C8' C9' C1' 107.5(6)
C9' C10' C11' 118.3(7)
C9' C10' H10' 120.9
C11' C10' H10' 120.9
C10' C11' C12' 121.6(6)
C10' C11' H11' 119.2
C12' C11' H11' 119.2
C11' C12' C13' 119.1(6)
C11' C12' C26' 121.5(6)
C13' C12' C26' 119.4(6)
C8' C13' C12' 119.4(7)
C8' C13' H13' 120.3
C12' C13' H13' 120.3
C19' C14' C15' 115.8(6)
C19' C14' C4' 122.9(7)
C15' C14' C4' 121.1(7)
N1' C15' C16' 113.2(7)
N1' C15' C14' 125.2(7)
C16' C15' C14' 121.6(7)
N2' C16' C15' 113.4(7)
N2' C16' C17' 125.9(7)
C15' C16' C17' 120.6(6)
C18' C17' C16' 117.0(6)
C18' C17' C20' 123.8(7)
C16' C17' C20' 119.1(6)
C17' C18' C19' 121.4(7)
C17' C18' H18' 119.3
C19' C18' H18' 119.3
C14' C19' C18' 123.5(7)
C14' C19' H19' 118.2
C18' C19' H19' 118.2
C25' C20' C21' 116.7(7)
C25' C20' C17' 121.9(7)
C21' C20' C17' 121.3(7)
N3' C21' C22' 113.1(6)
N3' C21' C20' 126.3(7)
C22' C21' C20' 120.5(7)
N4' C22' C23' 126.0(8)
N4' C22' C21' 113.2(7)
C23' C22' C21' 120.7(7)
C24' C23' C22' 117.3(8)
C24' C23' H23' 121.4
C22' C23' H23' 121.4
C23' C24' C25' 122.5(8)
C23' C24' H24' 118.8
C25' C24' H24' 118.8
C20' C25' C24' 122.2(7)
C20' C25' H25' 118.9
C24' C25' H25' 118.9
C31' C26' C27' 115.5(6)
C31' C26' C12' 121.4(6)
C27' C26' C12' 122.9(6)
N5' C27' C28' 114.5(6)
N5' C27' C26' 124.8(6)
C28' C27' C26' 120.7(6)
N6' C28' C27' 112.3(6)
N6' C28' C29' 125.8(7)
C27' C28' C29' 121.9(6)
C30' C29' C28' 115.3(7)
C30' C29' C32' 123.9(6)
C28' C29' C32' 120.9(6)
C29' C30' C31' 124.1(7)
C29' C30' H30' 117.9
C31' C30' H30' 117.9
C26' C31' C30' 122.4(7)
C26' C31' H31' 118.8
C30' C31' H31' 118.8
C37' C32' C33' 117.5(7)
C37' C32' C29' 121.5(6)
C33' C32' C29' 121.0(6)
N7' C33' C34' 113.9(6)
N7' C33' C32' 126.4(7)
C34' C33' C32' 119.7(7)
N8' C34' C33' 112.2(7)
N8' C34' C35' 125.7(7)
C33' C34' C35' 122.1(7)
C36' C35' C34' 116.7(8)
C36' C35' H35' 121.6
C34' C35' H35' 121.6
C35' C36' C37' 122.1(8)
C35' C36' H36' 119.0
C37' C36' H36' 119.0
C32' C37' C36' 121.9(7)
C32' C37' H37' 119.0
C36' C37' H37' 119.0
C39' C38' C7' 107.1(10)
C39' C38' H38C 110.3
C7' C38' H38C 110.3
C39' C38' H38D 110.3
C7' C38' H38D 110.3
H38C C38' H38D 108.5
C38' C39' C40' 116.5(12)
C38' C39' H39C 108.2
C40' C39' H39C 108.2
C38' C39' H39D 108.2
C40' C39' H39D 108.2
H39C C39' H39D 107.3
C39' C40' C41' 113.8(14)
C39' C40' H40C 108.8
C41' C40' H40C 108.8
C39' C40' H40D 108.8
C41' C40' H40D 108.8
H40C C40' H40D 107.7
C42' C41' C40' 116.0(15)
C42' C41' H41C 108.3
C40' C41' H41C 108.3
C42' C41' H41D 108.3
C40' C41' H41D 108.3
H41C C41' H41D 107.4
C41' C42' C43' 117.2(14)
C41' C42' H42C 108.0
C43' C42' H42C 108.0
C41' C42' H42D 108.0
C43' C42' H42D 108.0
H42C C42' H42D 107.3
C42' C43' C44' 111.0(15)
C42' C43' H43C 109.4
C44' C43' H43C 109.4
C42' C43' H43D 109.4
C44' C43' H43D 109.4
H43C C43' H43D 108.0
C45' C44' C43' 108.9(15)
C45' C44' H44C 109.9
C43' C44' H44C 109.9
C45' C44' H44D 109.9
C43' C44' H44D 109.9
H44C C44' H44D 108.3
C44' C45' H45D 109.5
C44' C45' H45E 109.5
H45D C45' H45E 109.5
C44' C45' H45F 109.5
H45D C45' H45F 109.5
H45E C45' H45F 109.5
C44' C45' H45G 109.5
H45D C45' H45G 141.1
H45E C45' H45G 56.3
H45F C45' H45G 56.3
C44' C45' H45H 109.5
H45D C45' H45H 56.3
H45E C45' H45H 141.1
H45F C45' H45H 56.3
H45G C45' H45H 109.5
C44' C45' H45I 109.5
H45D C45' H45I 56.3
H45E C45' H45I 56.3
H45F C45' H45I 141.1
H45G C45' H45I 109.5
H45H C45' H45I 109.5
C47' C46' C7' 123.8(12)
C47' C46' H46C 106.4
C7' C46' H46C 106.4
C47' C46' H46D 106.4
C7' C46' H46D 106.4
H46C C46' H46D 106.4
C48' C47' C46' 118.3(12)
C48' C47' H47C 107.7
C46' C47' H47C 107.7
C48' C47' H47D 107.7
C46' C47' H47D 107.7
H47C C47' H47D 107.1
C49' C48' C47' 114.7(14)
C49' C48' H48C 108.6
C47' C48' H48C 108.6
C49' C48' H48D 108.6
C47' C48' H48D 108.6
H48C C48' H48D 107.6
C48' C49' C50' 118.8(15)
C48' C49' H49C 107.6
C50' C49' H49C 107.6
C48' C49' H49D 107.6
C50' C49' H49D 107.6
H49C C49' H49D 107.0
C51' C50' C49' 111.8(15)
C51' C50' H50C 109.3
C49' C50' H50C 109.3
C51' C50' H50D 109.3
C49' C50' H50D 109.3
H50C C50' H50D 107.9
C50' C51' C52' 117.4(18)
C50' C51' H51C 107.9
C52' C51' H51C 107.9
C50' C51' H51D 107.9
C52' C51' H51D 107.9
H51C C51' H51D 107.2
C51' C52' C53' 108.6(17)
C51' C52' H52C 110.0
C53' C52' H52C 110.0
C51' C52' H52D 110.0
C53' C52' H52D 110.0
H52C C52' H52D 108.3
C52' C53' H53D 109.5
C52' C53' H53E 109.5
H53D C53' H53E 109.5
C52' C53' H53F 109.5
H53D C53' H53F 109.5
H53E C53' H53F 109.5
H53D C53' H53G 141.1
H53E C53' H53G 56.3
H53F C53' H53G 56.3
C52' C53' H53H 109.5
H53D C53' H53H 56.3
H53E C53' H53H 141.1
H53F C53' H53H 56.3
H53G C53' H53H 109.5
C52' C53' H53I 109.5
H53D C53' H53I 56.3
H53E C53' H53I 56.3
H53F C53' H53I 141.1
H53G C53' H53I 109.5
C55' C54' C7' 124.0(11)
C55' C54' H54A 106.3
C7' C54' H54A 106.3
C55' C54' H54B 106.3
C7' C54' H54B 106.3
H54A C54' H54B 106.4
C56' C55' C54' 118.2(12)
C56' C55' H55A 107.8
C54' C55' H55A 107.8
C56' C55' H55B 107.8
C54' C55' H55B 107.8
H55A C55' H55B 107.1
C55' C56' C57' 111.9(14)
C55' C56' H56A 109.2
C57' C56' H56A 109.2
C55' C56' H56B 109.2
C57' C56' H56B 109.2
H56A C56' H56B 107.9
C58' C57' C56' 118.7(17)
C58' C57' H57A 107.6
C56' C57' H57A 107.6
C58' C57' H57B 107.6
C56' C57' H57B 107.6
H57A C57' H57B 107.1
C57' C58' C59' 117.5(19)
C57' C58' H58A 107.9
C59' C58' H58A 107.9
C57' C58' H58B 107.9
C59' C58' H58B 107.9
H58A C58' H58B 107.2
C58' C59' C60' 112(2)
C60' C59' H59A 109.2
C58' C59' H59B 109.2
C60' C59' H59B 109.2
H59A C59' H59B 107.9
C61' C60' C59' 115(2)
C61' C60' H60A 108.6
C59' C60' H60A 108.6
C61' C60' H60B 108.6
C59' C60' H60B 108.6
H60A C60' H60B 107.6
C60' C61' H61A 109.5
C60' C61' H61B 109.5
H61A C61' H61B 109.5
C60' C61' H61C 109.5
H61A C61' H61C 109.5
H61B C61' H61C 109.5
C7' C62' C63' 106.5(11)
C7' C62' H62A 110.4
C63' C62' H62A 110.4
C7' C62' H62B 110.4
C63' C62' H62B 110.4
H62A C62' H62B 108.6
C64' C63' C62' 116.5(13)
C64' C63' H63A 108.2
C62' C63' H63A 108.2
C64' C63' H63B 108.2
C62' C63' H63B 108.2
H63A C63' H63B 107.3
C63' C64' C65' 117.8(13)
C63' C64' H64A 107.9
C65' C64' H64A 107.9
C63' C64' H64B 107.9
C65' C64' H64B 107.9
H64A C64' H64B 107.2
C64' C65' C66' 114.7(14)
C64' C65' H65A 108.6
C66' C65' H65A 108.6
C64' C65' H65B 108.6
C66' C65' H65B 108.6
H65A C65' H65B 107.6
C65' C66' C67' 114.4(16)
C65' C66' H66A 108.7
C67' C66' H66A 108.7
C65' C66' H66B 108.7
C67' C66' H66B 108.7
H66A C66' H66B 107.6
C68' C67' C66' 111.5(16)
C68' C67' H67A 109.3
C66' C67' H67A 109.3
C68' C67' H67B 109.3
C66' C67' H67B 109.3
H67A C67' H67B 108.0
C69' C68' C67' 114.7(18)
C69' C68' H68A 108.6
C67' C68' H68A 108.6
C69' C68' H68B 108.6
C67' C68' H68B 108.6
H68A C68' H68B 107.6
C68' C69' H69A 109.5
C68' C69' H69B 109.5
H69A C69' H69B 109.5
C68' C69' H69C 109.5
H69A C69' H69C 109.5
H69B C69' H69C 109.5

loop_
_geom_bond_atom_site_label_1
_geom_bond_atom_site_label_2
_geom_bond_distance
S1 N1 1.608(6)
S1 N2 1.621(6)
O1 C71 1.44(2)
N1 C15 1.366(9)
C1 C2 1.390(9)
C1 C6 1.405(9)
C1 C9 1.474(8)
S2 N4 1.622(7)
S2 N3 1.630(6)
N2 C16 1.347(9)
C2 C3 1.403(9)
C2 H2 0.9500
S3 N6 1.613(6)
S3 N5 1.626(7)
N3 C21 1.344(9)
C3 C4 1.398(10)
C3 H3 0.9500
S4 N8 1.615(7)
S4 N7 1.620(6)
N4 C22 1.329(9)
C4 C5 1.417(9)
C4 C14 1.477(9)
N5 C27 1.338(9)
C5 C6 1.377(9)
C5 H5 0.9500
N6 C28 1.342(9)
C6 C7 1.512(9)
N7 C33 1.337(9)
C7 C8 1.501(10)
C7 C38 1.552(10)
C7 C46 1.578(9)
N8 C34 1.371(9)
C8 C13 1.401(9)
C8 C9 1.402(9)
C9 C10 1.393(9)
C10 C11 1.408(9)
C10 H10 0.9500
C11 C12 1.391(9)
C11 H11 0.9500
C12 C13 1.406(9)
C12 C26 1.491(9)
C13 H13 0.9500
C14 C19 1.373(9)
C14 C15 1.452(10)
C15 C16 1.433(10)
C16 C17 1.434(10)
C17 C18 1.391(10)
C17 C20 1.466(10)
C18 C19 1.413(10)
C18 H18 0.9500
C19 H19 0.9500
C20 C25 1.376(10)
C20 C21 1.449(10)
C21 C22 1.472(11)
C22 C23 1.414(11)
C23 C24 1.343(11)
C23 H23 0.9500
C24 C25 1.427(11)
C24 H24 0.9500
C25 H25 0.9500
C26 C31 1.375(9)
C26 C27 1.432(10)
C27 C28 1.441(9)
C28 C29 1.432(10)
C29 C30 1.356(10)
C29 C32 1.501(9)
C30 C31 1.434(10)
C30 H30 0.9500
C31 H31 0.9500
C32 C37 1.378(10)
C32 C33 1.430(9)
C33 C34 1.440(10)
C34 C35 1.394(10)
C35 C36 1.375(10)
C35 H35 0.9500
C36 C37 1.438(11)
C36 H36 0.9500
C37 H37 0.9500
C38 C39 1.529(10)
C38 H38A 0.9900
C38 H38B 0.9900
C39 C40 1.515(11)
C39 H39A 0.9900
C39 H39B 0.9900
C40 C41 1.528(12)
C40 H40A 0.9900
C40 H40B 0.9900
C41 C42 1.503(12)
C41 H41A 0.9900
C41 H41B 0.9900
C42 C43 1.510(12)
C42 H42A 0.9900
C42 H42B 0.9900
C43 C44 1.514(13)
C43 H43A 0.9900
C43 H43B 0.9900
C44 C45 1.474(14)
C44 H44A 0.9900
C44 H44B 0.9900
C45 H45A 0.9800
C45 H45B 0.9800
C45 H45C 0.9800
C46 C47 1.504(10)
C46 H46A 0.9900
C46 H46B 0.9900
C47 C48 1.530(10)
C47 H47A 0.9900
C47 H47B 0.9900
C48 C49 1.532(11)
C48 H48A 0.9900
C48 H48B 0.9900
C49 C50 1.499(11)
C49 H49A 0.9900
C49 H49B 0.9900
C50 C51 1.554(13)
C50 H50A 0.9900
C50 H50B 0.9900
C51 C52 1.517(14)
C51 H51A 0.9900
C51 H51B 0.9900
C52 C53 1.431(13)
C52 H52A 0.9900
C52 H52B 0.9900
C53 H53A 0.9800
C53 H53B 0.9800
C53 H53C 0.9800
S1' N2' 1.602(7)
S1' N1' 1.629(7)
N1' C15' 1.347(9)
C1' C2' 1.380(10)
C1' C6' 1.402(10)
C1' C9' 1.492(9)
S2' N4' 1.606(8)
S2' N3' 1.621(6)
N2' C16' 1.345(9)
C2' C3' 1.392(10)
C2' H2' 0.9500
S3' N6' 1.608(6)
S3' N5' 1.627(6)
N3' C21' 1.348(9)
C3' C4' 1.384(10)
C3' H3' 0.9500
S4' N8' 1.606(7)
S4' N7' 1.627(6)
N4' C22' 1.353(9)
C4' C5' 1.412(10)
C4' C14' 1.482(10)
N5' C27' 1.341(8)
C5' C6' 1.391(9)
C5' H5' 0.9500
N6' C28' 1.359(9)
C6' C7' 1.514(10)
N7' C33' 1.329(9)
C7' C38' 1.515(9)
C7' C62' 1.521(9)
C7' C8' 1.532(10)
C7' C46' 1.594(9)
C7' C54' 1.599(9)
N8' C34' 1.358(9)
C8' C13' 1.387(9)
C8' C9' 1.397(10)
C9' C10' 1.380(10)
C10' C11' 1.392(9)
C10' H10' 0.9500
C11' C12' 1.396(10)
C11' H11' 0.9500
C12' C13' 1.408(10)
C12' C26' 1.486(9)
C13' H13' 0.9500
C14' C19' 1.378(10)
C14' C15' 1.423(10)
C15' C16' 1.421(10)
C16' C17' 1.437(10)
C17' C18' 1.372(10)
C17' C20' 1.507(10)
C18' C19' 1.423(9)
C18' H18' 0.9500
C19' H19' 0.9500
C20' C25' 1.355(10)
C20' C21' 1.427(10)
C21' C22' 1.422(10)
C22' C23' 1.419(11)
C23' C24' 1.341(11)
C23' H23' 0.9500
C24' C25' 1.429(11)
C24' H24' 0.9500
C25' H25' 0.9500
C26' C31' 1.379(9)
C26' C27' 1.444(10)
C27' C28' 1.426(10)
C28' C29' 1.429(9)
C29' C30' 1.359(10)
C29' C32' 1.495(10)
C30' C31' 1.418(10)
C30' H30' 0.9500
C31' H31' 0.9500
C32' C37' 1.361(10)
C32' C33' 1.432(9)
C33' C34' 1.414(10)
C34' C35' 1.417(10)
C35' C36' 1.363(10)
C35' H35' 0.9500
C36' C37' 1.433(11)
C36' H36' 0.9500
C37' H37' 0.9500
C38' C39' 1.502(14)
C38' H38C 0.9900
C38' H38D 0.9900
C39' C40' 1.516(15)
C39' H39C 0.9900
C39' H39D 0.9900
C40' C41' 1.549(15)
C40' H40C 0.9900
C40' H40D 0.9900
C41' C42' 1.526(17)
C41' H41C 0.9900
C41' H41D 0.9900
C42' C43' 1.528(16)
C42' H42C 0.9900
C42' H42D 0.9900
C43' C44' 1.576(17)
C43' H43C 0.9900
C43' H43D 0.9900
C44' C45' 1.545(17)
C44' H44C 0.9900
C44' H44D 0.9900
C45' H45D 0.9800
C45' H45E 0.9800
C45' H45F 0.9800
C45' H45G 0.9800
C45' H45H 0.9800
C45' H45I 0.9800
C46' C47' 1.530(15)
C46' H46C 0.9900
C46' H46D 0.9900
C47' C48' 1.515(15)
C47' H47C 0.9900
C47' H47D 0.9900
C48' C49' 1.491(15)
C48' H48C 0.9900
C48' H48D 0.9900
C49' C50' 1.543(16)
C49' H49C 0.9900
C49' H49D 0.9900
C50' C51' 1.506(17)
C50' H50C 0.9900
C50' H50D 0.9900
C51' C52' 1.518(17)
C51' H51C 0.9900
C51' H51D 0.9900
C52' C53' 1.551(19)
C52' H52C 0.9900
C52' H52D 0.9900
C53' H53D 0.9800
C53' H53E 0.9800
C53' H53F 0.9800
C53' H53G 0.9800
C53' H53H 0.9800
C53' H53I 0.9800
C54' C55' 1.545(14)
C54' H54A 0.9900
C54' H54B 0.9900
C55' C56' 1.526(15)
C55' H55A 0.9900
C55' H55B 0.9900
C56' C57' 1.527(16)
C56' H56A 0.9900
C56' H56B 0.9900
C57' C58' 1.494(17)
C57' H57A 0.9900
C57' H57B 0.9900
C58' C59' 1.517(18)
C58' H58A 0.9900
C58' H58B 0.9900
C59' C60' 1.549(19)
C59' H59A 0.9900
C59' H59B 0.9900
C60' C61' 1.52(2)
C60' H60A 0.9900
C60' H60B 0.9900
C61' H61A 0.9800
C61' H61B 0.9800
C61' H61C 0.9800
C62' C63' 1.538(15)
C62' H62A 0.9900
C62' H62B 0.9900
C63' C64' 1.468(15)
C63' H63A 0.9900
C63' H63B 0.9900
C64' C65' 1.530(14)
C64' H64A 0.9900
C64' H64B 0.9900
C65' C66' 1.548(17)
C65' H65A 0.9900
C65' H65B 0.9900
C66' C67' 1.584(17)
C66' H66A 0.9900
C66' H66B 0.9900
C67' C68' 1.559(18)
C67' H67A 0.9900
C67' H67B 0.9900
C68' C69' 1.531(17)
C68' H68A 0.9900
C68' H68B 0.9900
C69' H69A 0.9800
C69' H69B 0.9800
C69' H69C 0.9800
O2 C72 1.41(2)
C73 O3 1.40(2)
C74 O4 1.414(19)
